data_7042286
loop_
_publ_author_name
'Yu, Fei'
'Cao, Zi-Heng'
'Ge, Jing-Yuan'
'Sun, Yi-Chen'
'Ouyang, Zhong-Wen'
'Zuo, Jing-Lin'
'Wang, Zhenxing'
'Kurmoo, Mohamedally'

_publ_section_title
;
 Magnetostructural relationship for \m2-phenoxido bridged ferric dimers.
;
_journal_issue 13
_journal_name_full 'Dalton transactions (Cambridge, England : 2003)'
_journal_page_first 4317
_journal_page_last 4324
_journal_paper_doi 10.1039/c7dt00110j
_journal_volume 46
_journal_year 2017
_chemical_formula_sum 'C46 H36 Fe2 N6 O6'
_chemical_formula_weight 880.51
_space_group_crystal_system triclinic
_space_group_IT_number 2
_space_group_name_Hall '-P 1'
_space_group_name_H-M_alt 'P -1'
_symmetry_space_group_name_Hall '-P 1'
_symmetry_space_group_name_H-M 'P -1'
_atom_sites_solution_hydrogens geom
_audit_creation_method SHELXL-2014/7
_audit_update_record
;
2016-12-03 deposited with the CCDC.
2017-02-27 downloaded from the CCDC.
;
_cell_angle_alpha 70.342(2)
_cell_angle_beta 65.258(2)
_cell_angle_gamma 88.550(2)
_cell_formula_units_Z 1
_cell_length_a 9.7626(7)
_cell_length_b 10.6307(8)
_cell_length_c 11.2997(9)
_cell_measurement_reflns_used 4663
_cell_measurement_temperature 153(2)
_cell_measurement_theta_max 28.86
_cell_measurement_theta_min 2.82
_cell_volume 993.80(13)
_computing_cell_refinement 'Bruker SAINT'
_computing_data_collection 'Bruker APEX2'
_computing_data_reduction 'Bruker SAINT'
_computing_molecular_graphics 'Bruker SHELXTL'
_computing_publication_material 'Bruker SHELXTL'
_computing_structure_refinement 'SHELXL-2014/7 (Sheldrick, 2014)'
_computing_structure_solution 'SHELXS-97 (Sheldrick 2008)'
_diffrn_ambient_temperature 153(2)
_diffrn_measured_fraction_theta_full 0.992
_diffrn_measured_fraction_theta_max 0.991
_diffrn_measurement_device_type 'Bruker APEX-II CCD'
_diffrn_measurement_method '\f and \w scans'
_diffrn_radiation_type MoK\a
_diffrn_radiation_wavelength 0.71073
_diffrn_reflns_av_R_equivalents 0.0406
_diffrn_reflns_av_unetI/netI 0.0617
_diffrn_reflns_Laue_measured_fraction_full 0.992
_diffrn_reflns_Laue_measured_fraction_max 0.991
_diffrn_reflns_limit_h_max 13
_diffrn_reflns_limit_h_min -12
_diffrn_reflns_limit_k_max 13
_diffrn_reflns_limit_k_min -14
_diffrn_reflns_limit_l_max 13
_diffrn_reflns_limit_l_min -15
_diffrn_reflns_number 9791
_diffrn_reflns_point_group_measured_fraction_full 0.992
_diffrn_reflns_point_group_measured_fraction_max 0.991
_diffrn_reflns_theta_full 26.000
_diffrn_reflns_theta_max 28.897
_diffrn_reflns_theta_min 2.126
_exptl_absorpt_coefficient_mu 0.789
_exptl_absorpt_correction_T_max 0.939
_exptl_absorpt_correction_T_min 0.888
_exptl_absorpt_correction_type multi-scan
_exptl_absorpt_process_details SADABS
_exptl_crystal_colour black
_exptl_crystal_density_diffrn 1.471
_exptl_crystal_description block
_exptl_crystal_F_000 454
_exptl_crystal_preparation ', Magnetic properties'
_exptl_crystal_size_max 0.150
_exptl_crystal_size_mid 0.140
_exptl_crystal_size_min 0.080
_refine_diff_density_max 0.622
_refine_diff_density_min -0.364
_refine_diff_density_rms 0.079
_refine_ls_extinction_method none
_refine_ls_goodness_of_fit_ref 1.032
_refine_ls_hydrogen_treatment constr
_refine_ls_matrix_type full
_refine_ls_number_parameters 272
_refine_ls_number_reflns 5199
_refine_ls_number_restraints 0
_refine_ls_restrained_S_all 1.032
_refine_ls_R_factor_all 0.0579
_refine_ls_R_factor_gt 0.0430
_refine_ls_shift/su_max 0.001
_refine_ls_shift/su_mean 0.000
_refine_ls_structure_factor_coef Fsqd
_refine_ls_weighting_details 'w=1/[\s^2^(Fo^2^)+(0.0438P)^2^+0.5339P] where P=(Fo^2^+2Fc^2^)/3'
_refine_ls_weighting_scheme calc
_refine_ls_wR_factor_gt 0.1006
_refine_ls_wR_factor_ref 0.1072
_reflns_Friedel_coverage 0.000
_reflns_number_gt 4316
_reflns_number_total 5199
_reflns_threshold_expression 'I > 2\s(I)'
_cod_data_source_file c7dt00110j2.cif
_cod_data_source_block 1
_cod_depositor_comments 'Adding full bibliography for 7042284--7042286.cif.'
_cod_database_code 7042286
_shelx_shelxl_version_number 2014/7
_shelx_space_group_comment
;
The symmetry employed for this shelxl refinement is uniquely defined
by the following loop, which should always be used as a source of
symmetry information in preference to the above space-group names.
They are only intended as comments.
;
_shelx_estimated_absorpt_t_min 0.891
_shelx_estimated_absorpt_t_max 0.940

loop_
_space_group_symop_operation_xyz
'x, y, z'
'-x, -y, -z'

loop_
_atom_site_label
_atom_site_type_symbol
_atom_site_fract_x
_atom_site_fract_y
_atom_site_fract_z
_atom_site_U_iso_or_equiv
_atom_site_adp_type
_atom_site_occupancy
_atom_site_site_symmetry_order
_atom_site_calc_flag
_atom_site_refinement_flags_posn
_atom_site_refinement_flags_adp
Fe01 Fe 0.58833(3) 0.64356(3) 0.41697(3) 0.01436(9) Uani 1 1 d . .
O002 O 0.43508(14) 0.52253(14) 0.41240(15) 0.0154(3) Uani 1 1 d . .
O003 O 0.70394(15) 0.75610(15) 0.45200(17) 0.0221(3) Uani 1 1 d . .
O004 O 0.37422(15) 0.22876(15) 0.76330(16) 0.0222(3) Uani 1 1 d . .
N005 N 0.24170(17) 0.46119(16) 0.69109(17) 0.0145(3) Uani 1 1 d . .
N006 N 0.38554(16) 0.68232(16) 0.57093(17) 0.0144(3) Uani 1 1 d . .
C007 C 0.2069(2) 0.61715(19) 0.4944(2) 0.0152(4) Uani 1 1 d . .
C008 C 0.3145(2) 0.5744(2) 0.3920(2) 0.0162(4) Uani 1 1 d . .
C009 C 0.6689(2) 0.8335(2) 0.5271(2) 0.0175(4) Uani 1 1 d . .
C00A C 0.0790(2) 0.66604(19) 0.4790(2) 0.0177(4) Uani 1 1 d . .
H00A H 0.0045 0.6930 0.5494 0.021 Uiso 1 1 calc R U
C00B C 0.1299(2) 0.2696(2) 0.9097(2) 0.0187(4) Uani 1 1 d . .
C00C C 0.1406(2) 0.4053(2) 0.8182(2) 0.0161(4) Uani 1 1 d . .
H00C H 0.0664 0.4585 0.8550 0.019 Uiso 1 1 calc R U
C00D C 0.0605(2) 0.6754(2) 0.3617(2) 0.0212(4) Uani 1 1 d . .
H00D H -0.0272 0.7078 0.3519 0.025 Uiso 1 1 calc R U
C00E C 0.2485(2) 0.1882(2) 0.8804(2) 0.0193(4) Uani 1 1 d . .
C00F C 0.5171(2) 0.8407(2) 0.6161(2) 0.0173(4) Uani 1 1 d . .
C00G C 0.3859(2) 0.7604(2) 0.6362(2) 0.0162(4) Uani 1 1 d . .
H00G H 0.2901 0.7662 0.7050 0.019 Uiso 1 1 calc R U
C00H C 0.1704(2) 0.6373(2) 0.2582(2) 0.0232(4) Uani 1 1 d . .
H00H H 0.1590 0.6466 0.1763 0.028 Uiso 1 1 calc R U
C00I C 0.23603(19) 0.60438(19) 0.6179(2) 0.0154(4) Uani 1 1 d . .
H00I H 0.1531 0.6388 0.6831 0.018 Uiso 1 1 calc R U
C00J C 0.2974(2) 0.5855(2) 0.2732(2) 0.0209(4) Uani 1 1 d . .
H00J H 0.3713 0.5582 0.2028 0.025 Uiso 1 1 calc R U
C00K C 0.7869(2) 0.9146(2) 0.5193(2) 0.0221(4) Uani 1 1 d . .
H00K H 0.8896 0.9112 0.4607 0.027 Uiso 1 1 calc R U
C00L C 0.7561(2) 0.9983(2) 0.5947(3) 0.0241(5) Uani 1 1 d . .
H00L H 0.8380 1.0514 0.5877 0.029 Uiso 1 1 calc R U
C00M C 0.2306(2) 0.0620(2) 0.9836(2) 0.0263(5) Uani 1 1 d . .
H00M H 0.3091 0.0065 0.9671 0.032 Uiso 1 1 calc R U
C00N C -0.0007(2) 0.2210(2) 1.0394(2) 0.0270(5) Uani 1 1 d . .
H00N H -0.0794 0.2759 1.0593 0.032 Uiso 1 1 calc R U
C00O C 0.4898(2) 0.9278(2) 0.6917(2) 0.0228(4) Uani 1 1 d . .
H00O H 0.3879 0.9320 0.7514 0.027 Uiso 1 1 calc R U
C00P C 0.6067(2) 1.0068(2) 0.6815(3) 0.0262(5) Uani 1 1 d . .
H00P H 0.5862 1.0658 0.7324 0.031 Uiso 1 1 calc R U
N00Q N 0.2820(3) 0.5388(3) 0.9666(3) 0.0486(6) Uani 1 1 d . .
C00R C -0.0164(3) 0.0967(3) 1.1369(3) 0.0342(6) Uani 1 1 d . .
H00R H -0.1058 0.0648 1.2227 0.041 Uiso 1 1 calc R U
C00S C 0.1011(3) 0.0174(2) 1.1084(3) 0.0317(5) Uani 1 1 d . .
H00S H 0.0915 -0.0685 1.1760 0.038 Uiso 1 1 calc R U
C00T C 0.3062(3) 0.4381(3) 1.0263(3) 0.0375(6) Uani 1 1 d . .
C00U C 0.3373(4) 0.3096(3) 1.1038(4) 0.0551(8) Uani 1 1 d . .
H00B H 0.4235 0.2801 1.0397 0.083 Uiso 1 1 calc R U
H00E H 0.2473 0.2421 1.1480 0.083 Uiso 1 1 calc R U
H00F H 0.3621 0.3202 1.1758 0.083 Uiso 1 1 calc R U

loop_
_atom_site_aniso_label
_atom_site_aniso_U_11
_atom_site_aniso_U_22
_atom_site_aniso_U_33
_atom_site_aniso_U_23
_atom_site_aniso_U_13
_atom_site_aniso_U_12
Fe01 0.01026(13) 0.01488(15) 0.01436(15) -0.00594(11) -0.00159(10) 0.00218(9)
O002 0.0111(6) 0.0186(7) 0.0161(7) -0.0076(6) -0.0048(5) 0.0046(5)
O003 0.0146(6) 0.0247(8) 0.0284(8) -0.0167(7) -0.0049(6) 0.0019(5)
O004 0.0190(7) 0.0216(8) 0.0163(8) -0.0031(6) -0.0019(6) 0.0059(6)
N005 0.0122(7) 0.0154(8) 0.0149(8) -0.0050(7) -0.0053(6) 0.0023(6)
N006 0.0104(7) 0.0135(8) 0.0154(8) -0.0031(7) -0.0037(6) 0.0022(6)
C007 0.0125(8) 0.0138(9) 0.0160(9) -0.0037(8) -0.0043(7) 0.0004(6)
C008 0.0124(8) 0.0155(9) 0.0181(10) -0.0056(8) -0.0046(7) 0.0009(7)
C009 0.0162(8) 0.0150(9) 0.0182(10) -0.0051(8) -0.0055(7) 0.0034(7)
C00A 0.0127(8) 0.0135(9) 0.0232(11) -0.0048(8) -0.0057(7) 0.0011(7)
C00B 0.0172(9) 0.0200(10) 0.0158(10) -0.0054(8) -0.0050(7) 0.0019(7)
C00C 0.0111(8) 0.0212(10) 0.0152(10) -0.0071(8) -0.0045(7) 0.0029(7)
C00D 0.0168(9) 0.0165(10) 0.0289(12) -0.0037(9) -0.0122(8) 0.0019(7)
C00E 0.0178(9) 0.0190(10) 0.0168(10) -0.0048(8) -0.0048(7) 0.0016(7)
C00F 0.0167(8) 0.0151(9) 0.0190(10) -0.0063(8) -0.0068(7) 0.0034(7)
C00G 0.0142(8) 0.0172(10) 0.0156(10) -0.0060(8) -0.0051(7) 0.0047(7)
C00H 0.0234(10) 0.0265(12) 0.0218(11) -0.0071(9) -0.0132(8) 0.0021(8)
C00I 0.0108(8) 0.0158(9) 0.0168(10) -0.0066(8) -0.0029(7) 0.0031(6)
C00J 0.0193(9) 0.0245(11) 0.0191(11) -0.0085(9) -0.0079(8) 0.0040(8)
C00K 0.0156(9) 0.0199(10) 0.0255(11) -0.0059(9) -0.0058(8) 0.0000(7)
C00L 0.0239(10) 0.0176(10) 0.0331(13) -0.0091(10) -0.0143(9) -0.0008(8)
C00M 0.0288(11) 0.0197(11) 0.0230(12) -0.0037(9) -0.0077(9) 0.0052(8)
C00N 0.0205(10) 0.0275(12) 0.0206(11) -0.0028(9) -0.0022(8) 0.0049(8)
C00O 0.0191(9) 0.0249(11) 0.0262(12) -0.0138(10) -0.0081(8) 0.0069(8)
C00P 0.0285(11) 0.0216(11) 0.0343(13) -0.0160(10) -0.0145(10) 0.0056(8)
N00Q 0.0691(17) 0.0423(15) 0.0478(16) -0.0218(13) -0.0338(14) 0.0177(12)
C00R 0.0244(11) 0.0340(14) 0.0218(12) 0.0013(10) 0.0017(9) -0.0009(9)
C00S 0.0348(12) 0.0231(12) 0.0235(12) 0.0011(10) -0.0076(10) 0.0025(9)
C00T 0.0453(14) 0.0398(16) 0.0330(15) -0.0159(13) -0.0197(12) 0.0012(12)
C00U 0.073(2) 0.0368(17) 0.061(2) -0.0049(16) -0.0439(18) 0.0018(15)

loop_
_atom_type_symbol
_atom_type_description
_atom_type_scat_dispersion_real
_atom_type_scat_dispersion_imag
_atom_type_scat_source
C C 0.0033 0.0016 'International Tables Vol C Tables 4.2.6.8 and 6.1.1.4'
H H 0.0000 0.0000 'International Tables Vol C Tables 4.2.6.8 and 6.1.1.4'
N N 0.0061 0.0033 'International Tables Vol C Tables 4.2.6.8 and 6.1.1.4'
O O 0.0106 0.0060 'International Tables Vol C Tables 4.2.6.8 and 6.1.1.4'
Fe Fe 0.3463 0.8444 'International Tables Vol C Tables 4.2.6.8 and 6.1.1.4'

loop_
_geom_angle_atom_site_label_1
_geom_angle_atom_site_label_2
_geom_angle_atom_site_label_3
_geom_angle
_geom_angle_site_symmetry_1
_geom_angle_site_symmetry_3
O003 Fe01 O004 94.10(7) . 2_666
O003 Fe01 O002 169.81(6) . .
O004 Fe01 O002 91.86(6) 2_666 .
O003 Fe01 O002 93.66(6) . 2_666
O004 Fe01 O002 167.39(6) 2_666 2_666
O002 Fe01 O002 81.99(6) . 2_666
O003 Fe01 N005 102.23(6) . 2_666
O004 Fe01 N005 86.75(6) 2_666 2_666
O002 Fe01 N005 86.34(6) . 2_666
O002 Fe01 N005 81.90(6) 2_666 2_666
O003 Fe01 N006 87.94(6) . .
O004 Fe01 N006 108.39(6) 2_666 .
O002 Fe01 N006 82.34(6) . .
O002 Fe01 N006 81.80(6) 2_666 .
N005 Fe01 N006 161.28(6) 2_666 .
C008 O002 Fe01 119.11(11) . .
C008 O002 Fe01 123.14(11) . 2_666
Fe01 O002 Fe01 98.01(6) . 2_666
C009 O003 Fe01 134.16(12) . .
C00E O004 Fe01 130.29(13) . 2_666
C00C N005 C00I 117.00(16) . .
C00C N005 Fe01 123.33(14) . 2_666
C00I N005 Fe01 119.66(12) . 2_666
C00G N006 C00I 116.06(15) . .
C00G N006 Fe01 124.12(12) . .
C00I N006 Fe01 119.48(12) . .
C00A C007 C008 119.65(19) . .
C00A C007 C00I 123.57(17) . .
C008 C007 C00I 116.77(17) . .
O002 C008 C00J 121.44(17) . .
O002 C008 C007 118.27(18) . .
C00J C008 C007 120.29(18) . .
O003 C009 C00K 119.01(17) . .
O003 C009 C00F 123.24(18) . .
C00K C009 C00F 117.75(18) . .
C00D C00A C007 120.19(18) . .
C00D C00A H00A 119.9 . .
C007 C00A H00A 119.9 . .
C00N C00B C00E 119.30(19) . .
C00N C00B C00C 117.34(18) . .
C00E C00B C00C 123.16(18) . .
N005 C00C C00B 125.95(17) . .
N005 C00C H00C 117.0 . .
C00B C00C H00C 117.0 . .
C00A C00D C00H 119.80(18) . .
C00A C00D H00D 120.1 . .
C00H C00D H00D 120.1 . .
O004 C00E C00M 119.78(18) . .
O004 C00E C00B 122.28(19) . .
C00M C00E C00B 117.91(18) . .
C00O C00F C009 119.46(18) . .
C00O C00F C00G 117.25(17) . .
C009 C00F C00G 123.28(18) . .
N006 C00G C00F 126.83(17) . .
N006 C00G H00G 116.6 . .
C00F C00G H00G 116.6 . .
C00D C00H C00J 120.7(2) . .
C00D C00H H00H 119.6 . .
C00J C00H H00H 119.6 . .
N005 C00I N006 107.95(14) . .
N005 C00I C007 109.58(16) . .
N006 C00I C007 110.06(16) . .
N005 C00I H00I 109.7 . .
N006 C00I H00I 109.7 . .
C007 C00I H00I 109.7 . .
C008 C00J C00H 119.27(19) . .
C008 C00J H00J 120.4 . .
C00H C00J H00J 120.4 . .
C00L C00K C009 121.28(18) . .
C00L C00K H00K 119.4 . .
C009 C00K H00K 119.4 . .
C00K C00L C00P 121.22(19) . .
C00K C00L H00L 119.4 . .
C00P C00L H00L 119.4 . .
C00S C00M C00E 121.2(2) . .
C00S C00M H00M 119.4 . .
C00E C00M H00M 119.4 . .
C00R C00N C00B 121.6(2) . .
C00R C00N H00N 119.2 . .
C00B C00N H00N 119.2 . .
C00P C00O C00F 121.79(19) . .
C00P C00O H00O 119.1 . .
C00F C00O H00O 119.1 . .
C00O C00P C00L 118.5(2) . .
C00O C00P H00P 120.8 . .
C00L C00P H00P 120.8 . .
C00N C00R C00S 119.0(2) . .
C00N C00R H00R 120.5 . .
C00S C00R H00R 120.5 . .
C00M C00S C00R 121.0(2) . .
C00M C00S H00S 119.5 . .
C00R C00S H00S 119.5 . .
N00Q C00T C00U 179.5(3) . .
C00T C00U H00B 109.5 . .
C00T C00U H00E 109.5 . .
H00B C00U H00E 109.5 . .
C00T C00U H00F 109.5 . .
H00B C00U H00F 109.5 . .
H00E C00U H00F 109.5 . .

loop_
_geom_bond_atom_site_label_1
_geom_bond_atom_site_label_2
_geom_bond_distance
_geom_bond_site_symmetry_2
Fe01 O003 1.9033(14) .
Fe01 O004 1.9149(16) 2_666
Fe01 O002 2.0257(14) .
Fe01 O002 2.0612(15) 2_666
Fe01 N005 2.1470(15) 2_666
Fe01 N006 2.1619(15) .
O002 C008 1.361(2) .
O002 Fe01 2.0612(15) 2_666
O003 C009 1.315(2) .
O004 C00E 1.314(2) .
O004 Fe01 1.9149(16) 2_666
N005 C00C 1.288(2) .
N005 C00I 1.480(2) .
N005 Fe01 2.1470(15) 2_666
N006 C00G 1.284(3) .
N006 C00I 1.489(2) .
C007 C00A 1.395(3) .
C007 C008 1.400(3) .
C007 C00I 1.500(3) .
C008 C00J 1.386(3) .
C009 C00K 1.411(3) .
C009 C00F 1.418(3) .
C00A C00D 1.383(3) .
C00A H00A 0.9500 .
C00B C00N 1.414(3) .
C00B C00E 1.422(3) .
C00B C00C 1.441(3) .
C00C H00C 0.9500 .
C00D C00H 1.389(3) .
C00D H00D 0.9500 .
C00E C00M 1.407(3) .
C00F C00O 1.410(3) .
C00F C00G 1.450(3) .
C00G H00G 0.9500 .
C00H C00J 1.395(3) .
C00H H00H 0.9500 .
C00I H00I 1.0000 .
C00J H00J 0.9500 .
C00K C00L 1.376(3) .
C00K H00K 0.9500 .
C00L C00P 1.398(3) .
C00L H00L 0.9500 .
C00M C00S 1.378(3) .
C00M H00M 0.9500 .
C00N C00R 1.368(3) .
C00N H00N 0.9500 .
C00O C00P 1.377(3) .
C00O H00O 0.9500 .
C00P H00P 0.9500 .
N00Q C00T 1.136(4) .
C00R C00S 1.398(3) .
C00R H00R 0.9500 .
C00S H00S 0.9500 .
C00T C00U 1.457(4) .
C00U H00B 0.9800 .
C00U H00E 0.9800 .
C00U H00F 0.9800 .

loop_
_geom_torsion_atom_site_label_1
_geom_torsion_atom_site_label_2
_geom_torsion_atom_site_label_3
_geom_torsion_atom_site_label_4
_geom_torsion
_geom_torsion_site_symmetry_1
Fe01 O002 C008 C00J 114.79(18) .
Fe01 O002 C008 C00J -121.56(18) 2_666
Fe01 O002 C008 C007 -65.1(2) .
Fe01 O002 C008 C007 58.6(2) 2_666
C00A C007 C008 O002 -177.58(16) .
C00I C007 C008 O002 1.2(3) .
C00A C007 C008 C00J 2.5(3) .
C00I C007 C008 C00J -178.66(18) .
Fe01 O003 C009 C00K -174.14(15) .
Fe01 O003 C009 C00F 5.5(3) .
C008 C007 C00A C00D -1.6(3) .
C00I C007 C00A C00D 179.70(18) .
C00I N005 C00C C00B -177.15(18) .
Fe01 N005 C00C C00B 3.8(3) 2_666
C00N C00B C00C N005 -171.9(2) .
C00E C00B C00C N005 13.3(3) .
C007 C00A C00D C00H -0.7(3) .
Fe01 O004 C00E C00M 156.42(17) 2_666
Fe01 O004 C00E C00B -25.7(3) 2_666
C00N C00B C00E O004 -178.4(2) .
C00C C00B C00E O004 -3.7(3) .
C00N C00B C00E C00M -0.5(3) .
C00C C00B C00E C00M 174.2(2) .
O003 C009 C00F C00O -179.3(2) .
C00K C009 C00F C00O 0.4(3) .
O003 C009 C00F C00G 1.9(3) .
C00K C009 C00F C00G -178.4(2) .
C00I N006 C00G C00F 176.31(19) .
Fe01 N006 C00G C00F 3.0(3) .
C00O C00F C00G N006 175.1(2) .
C009 C00F C00G N006 -6.1(3) .
C00A C00D C00H C00J 2.0(3) .
C00C N005 C00I N006 122.19(18) .
Fe01 N005 C00I N006 -58.70(18) 2_666
C00C N005 C00I C007 -117.95(18) .
Fe01 N005 C00I C007 61.16(16) 2_666
C00G N006 C00I N005 -108.79(19) .
Fe01 N006 C00I N005 64.82(18) .
C00G N006 C00I C007 131.65(18) .
Fe01 N006 C00I C007 -54.74(18) .
C00A C007 C00I N005 118.56(19) .
C008 C007 C00I N005 -60.2(2) .
C00A C007 C00I N006 -122.88(19) .
C008 C007 C00I N006 58.4(2) .
O002 C008 C00J C00H 178.92(18) .
C007 C008 C00J C00H -1.2(3) .
C00D C00H C00J C008 -1.1(3) .
O003 C009 C00K C00L 179.3(2) .
C00F C009 C00K C00L -0.3(3) .
C009 C00K C00L C00P -0.3(4) .
O004 C00E C00M C00S 179.0(2) .
C00B C00E C00M C00S 1.1(3) .
C00E C00B C00N C00R -0.7(4) .
C00C C00B C00N C00R -175.7(2) .
C009 C00F C00O C00P 0.2(3) .
C00G C00F C00O C00P 179.1(2) .
C00F C00O C00P C00L -0.8(4) .
C00K C00L C00P C00O 0.8(4) .
C00B C00N C00R C00S 1.3(4) .
C00E C00M C00S C00R -0.5(4) .
C00N C00R C00S C00M -0.7(4) .
